data_4347530
loop_
_publ_author_name
'Saha, Debraj'
'Hazra, Dipak K.'
'Maity, Tanmoy'
'Koner, Subratanath'

_publ_section_title
;
 Heterometallic Metal-Organic Frameworks That Catalyze Two Different
 Reactions Sequentially.
;
_journal_issue 12
_journal_name_full 'Inorganic chemistry'
_journal_page_first 5729
_journal_page_last 5731
_journal_paper_doi 10.1021/acs.inorgchem.6b00292
_journal_volume 55
_journal_year 2016
_chemical_formula_sum 'C14 H12 Cu N2 O11 Sr'
_chemical_formula_weight 535.42
_space_group_IT_number 14
_space_group_name_Hall '-P 2yn'
_space_group_name_H-M_alt 'P 1 21/n 1'
_symmetry_cell_setting monoclinic
_symmetry_space_group_name_H-M 'P 1 21/n 1'
_atom_sites_solution_hydrogens geom
_atom_sites_solution_primary direct
_atom_sites_solution_secondary difmap
_audit_creation_method SHELXL-97
_cell_angle_alpha 90.00
_cell_angle_beta 95.480(2)
_cell_angle_gamma 90.00
_cell_formula_units_Z 4
_cell_length_a 7.6550(10)
_cell_length_b 10.935(3)
_cell_length_c 20.811(5)
_cell_measurement_reflns_used 6630
_cell_measurement_temperature 100(2)
_cell_measurement_theta_max 22.6
_cell_measurement_theta_min 2.5
_cell_volume 1734.1(7)
_computing_cell_refinement 'SMART APEX II'
_computing_data_collection 'SMART APEX II (Bruker,2010)'
_computing_data_reduction 'SHELXS-97 (Sheldrick, 1997)'
_computing_molecular_graphics 'Ortep-3v2 for windows (Farrugia, 1997)'
_computing_structure_refinement 'SHELXL-97 (Sheldrick, 1997)'
_computing_structure_solution 'SHELXL-97 (Sheldrick, 1997)'
_diffrn_ambient_temperature 100(2)
_diffrn_measured_fraction_theta_full 0.984
_diffrn_measured_fraction_theta_max 0.984
_diffrn_measurement_device_type 'CCD area detector'
_diffrn_measurement_method 'phi and omega scans'
_diffrn_radiation_monochromator graphite
_diffrn_radiation_source 'fine-focus sealed tube'
_diffrn_radiation_type MoK\a
_diffrn_radiation_wavelength 0.71073
_diffrn_reflns_av_R_equivalents 0.0828
_diffrn_reflns_av_sigmaI/netI 0.0532
_diffrn_reflns_limit_h_max 8
_diffrn_reflns_limit_h_min -8
_diffrn_reflns_limit_k_max 11
_diffrn_reflns_limit_k_min -11
_diffrn_reflns_limit_l_max 22
_diffrn_reflns_limit_l_min -22
_diffrn_reflns_number 15356
_diffrn_reflns_theta_full 22.60
_diffrn_reflns_theta_max 22.60
_diffrn_reflns_theta_min 1.97
_exptl_absorpt_coefficient_mu 4.370
_exptl_absorpt_correction_T_max 0.382
_exptl_absorpt_correction_T_min 0.295
_exptl_absorpt_correction_type multi-scan
_exptl_absorpt_process_details SADABAS
_exptl_crystal_colour blue
_exptl_crystal_density_diffrn 2.051
_exptl_crystal_density_method 'not measured'
_exptl_crystal_description rod
_exptl_crystal_F_000 1060
_exptl_crystal_size_max 0.36
_exptl_crystal_size_mid 0.24
_exptl_crystal_size_min 0.22
_refine_diff_density_max 2.226
_refine_diff_density_min -1.121
_refine_diff_density_rms 0.248
_refine_ls_extinction_method none
_refine_ls_goodness_of_fit_ref 1.219
_refine_ls_hydrogen_treatment mixed
_refine_ls_matrix_type full
_refine_ls_number_parameters 262
_refine_ls_number_reflns 2267
_refine_ls_number_restraints 66
_refine_ls_restrained_S_all 1.206
_refine_ls_R_factor_all 0.0855
_refine_ls_R_factor_gt 0.0735
_refine_ls_shift/su_max 0.045
_refine_ls_shift/su_mean 0.002
_refine_ls_structure_factor_coef Fsqd
_refine_ls_weighting_details 'calc w=1/[\s^2^(Fo^2^)+(0.0833P)^2^+50.7546P] where P=(Fo^2^+2Fc^2^)/3'
_refine_ls_weighting_scheme calc
_refine_ls_wR_factor_gt 0.2013
_refine_ls_wR_factor_ref 0.2183
_reflns_number_gt 1986
_reflns_number_total 2267
_reflns_threshold_expression >2sigma(I)
_cod_data_source_file ic6b00292_si_002.cif
_cod_data_source_block try2
_cod_original_sg_symbol_H-M P21/n
_cod_database_code 4347530

loop_
_symmetry_equiv_pos_as_xyz
'x, y, z'
'-x+1/2, y+1/2, -z+1/2'
'-x, -y, -z'
'x-1/2, -y-1/2, z-1/2'

loop_
_atom_site_label
_atom_site_type_symbol
_atom_site_fract_x
_atom_site_fract_y
_atom_site_fract_z
_atom_site_U_iso_or_equiv
_atom_site_adp_type
_atom_site_occupancy
_atom_site_symmetry_multiplicity
_atom_site_calc_flag
_atom_site_refinement_flags
Sr1 Sr 1.00402(15) 0.24289(11) 0.24795(5) 0.0097(4) Uani 1 1 d .
Cu1 Cu 0.90322(19) 0.15172(14) 0.52800(7) 0.0109(5) Uani 1 1 d .
C10 C 0.6517(16) -0.1515(12) 0.5902(6) 0.014(3) Uani 1 1 d U
H10 H 0.6440 -0.1825 0.6314 0.017 Uiso 1 1 calc R
O7 O 0.3183(11) -0.2580(8) 0.4288(4) 0.014(2) Uani 1 1 d .
O5 O 0.9770(11) 0.0915(8) 0.6160(4) 0.015(2) Uani 1 1 d .
O2 O 0.9577(11) 0.3117(8) 0.3613(4) 0.014(2) Uani 1 1 d .
O4 O 1.3677(11) 0.4369(8) 0.6843(4) 0.013(2) Uani 1 1 d .
O3 O 1.4811(13) 0.5762(9) 0.6227(5) 0.024(2) Uani 1 1 d U
O6 O 0.9098(12) -0.0511(8) 0.6857(4) 0.015(2) Uani 1 1 d .
O1 O 0.8663(11) 0.1886(8) 0.4365(4) 0.012(2) Uani 1 1 d .
O8 O 0.5004(11) -0.1735(8) 0.3643(4) 0.014(2) Uani 1 1 d .
C13 C 0.6775(17) -0.0536(12) 0.4698(6) 0.012(3) Uani 1 1 d .
H13 H 0.6845 -0.0199 0.4291 0.014 Uiso 1 1 calc R
C4 C 1.1767(15) 0.4404(11) 0.4605(6) 0.007(3) Uani 1 1 d U
H4 H 1.1821 0.4717 0.4192 0.008 Uiso 1 1 calc R
O10 O 1.2584(13) 0.3960(10) 0.2808(5) 0.029(3) Uani 1 1 d .
C6 C 0.9551(16) 0.2786(11) 0.4173(6) 0.008(3) Uani 1 1 d U
C2 C 1.2705(15) 0.4418(11) 0.5734(6) 0.008(3) Uani 1 1 d .
N1 N 1.0560(14) 0.2954(9) 0.5300(5) 0.011(2) Uani 1 1 d .
C12 C 0.5664(14) -0.1505(10) 0.4764(5) 0.003(2) Uani 1 1 d U
O11 O 0.7849(12) 0.3405(9) 0.6978(5) 0.023(2) Uani 1 1 d .
C14 C 0.4532(16) -0.1997(11) 0.4181(6) 0.009(3) Uani 1 1 d U
O9 O 1.2334(17) 0.1250(12) 0.7318(6) 0.052(3) Uani 1 1 d U
C3 C 1.2777(16) 0.4902(12) 0.5124(6) 0.009(3) Uani 1 1 d U
H3 H 1.3506 0.5565 0.5064 0.011 Uiso 1 1 calc R
N2 N 0.7765(13) -0.0062(9) 0.5206(5) 0.009(2) Uani 1 1 d U
C9 C 0.7699(16) -0.0565(12) 0.5792(6) 0.009(3) Uani 1 1 d .
C7 C 1.3815(16) 0.4897(11) 0.6315(6) 0.010(3) Uani 1 1 d .
C11 C 0.5485(16) -0.1968(11) 0.5381(6) 0.010(3) Uani 1 1 d .
H11 H 0.4670 -0.2580 0.5438 0.012 Uiso 1 1 calc R
C5 C 1.0671(15) 0.3431(11) 0.4707(6) 0.007(3) Uani 1 1 d U
C1 C 1.1553(16) 0.3453(12) 0.5804(6) 0.010(3) Uani 1 1 d U
H1 H 1.1464 0.3138 0.6214 0.012 Uiso 1 1 calc R
C8 C 0.8957(16) -0.0021(12) 0.6320(6) 0.013(3) Uani 1 1 d .

loop_
_atom_site_aniso_label
_atom_site_aniso_U_11
_atom_site_aniso_U_22
_atom_site_aniso_U_33
_atom_site_aniso_U_23
_atom_site_aniso_U_13
_atom_site_aniso_U_12
Sr1 0.0149(7) 0.0114(7) 0.0035(7) 0.0001(5) 0.0038(5) -0.0009(5)
Cu1 0.0111(8) 0.0142(9) 0.0081(9) 0.0012(7) 0.0043(6) -0.0037(7)
C10 0.014(3) 0.014(3) 0.014(3) 0.0001(10) 0.0016(11) 0.0002(10)
O7 0.014(5) 0.019(5) 0.012(5) -0.003(4) 0.008(4) -0.010(4)
O5 0.017(5) 0.015(5) 0.012(5) -0.002(4) 0.002(4) -0.004(4)
O2 0.018(5) 0.016(5) 0.009(5) 0.001(4) 0.005(4) -0.001(4)
O4 0.023(5) 0.013(5) 0.004(5) 0.002(4) 0.004(4) -0.002(4)
O3 0.025(4) 0.023(4) 0.021(4) 0.006(3) -0.004(3) -0.012(4)
O6 0.021(5) 0.014(5) 0.010(5) 0.006(4) 0.003(4) -0.004(4)
O1 0.012(5) 0.014(5) 0.011(5) -0.002(4) -0.002(4) -0.005(4)
O8 0.019(5) 0.018(5) 0.007(5) -0.004(4) 0.007(4) -0.004(4)
C13 0.015(7) 0.015(7) 0.006(7) 0.000(6) 0.006(5) 0.002(6)
C4 0.006(3) 0.007(3) 0.007(3) 0.0001(10) 0.0012(11) 0.0002(10)
O10 0.028(6) 0.041(7) 0.020(6) 0.004(5) 0.005(5) -0.020(5)
C6 0.008(3) 0.008(3) 0.008(3) 0.0000(10) 0.0009(11) 0.0003(10)
C2 0.004(6) 0.012(7) 0.009(7) 0.000(5) 0.002(5) 0.003(5)
N1 0.017(6) 0.009(6) 0.007(6) 0.002(5) 0.005(5) -0.003(5)
C12 0.003(3) 0.003(3) 0.003(3) -0.0001(10) 0.0003(10) 0.0002(10)
O11 0.018(5) 0.029(6) 0.024(6) -0.005(5) 0.009(4) -0.008(5)
C14 0.010(3) 0.009(3) 0.010(3) -0.0001(10) 0.0009(11) 0.0002(10)
O9 0.052(5) 0.060(5) 0.045(5) 0.007(4) 0.004(4) -0.015(4)
C3 0.009(3) 0.009(3) 0.009(3) 0.0001(10) 0.0010(11) 0.0003(10)
N2 0.009(2) 0.009(3) 0.009(3) 0.0001(10) 0.0011(10) -0.0002(10)
C9 0.008(6) 0.015(7) 0.005(7) -0.002(5) 0.004(5) 0.000(5)
C7 0.006(6) 0.004(6) 0.021(8) 0.001(6) 0.004(6) 0.001(5)
C11 0.009(7) 0.007(7) 0.016(7) 0.003(6) 0.007(5) 0.000(5)
C5 0.007(3) 0.007(3) 0.007(3) -0.0001(10) 0.0010(11) 0.0002(10)
C1 0.010(3) 0.010(3) 0.010(3) -0.0001(10) 0.0013(11) 0.0001(10)
C8 0.010(7) 0.015(7) 0.017(8) 0.003(6) 0.010(6) 0.004(6)

loop_
_atom_type_symbol
_atom_type_description
_atom_type_scat_dispersion_real
_atom_type_scat_dispersion_imag
_atom_type_scat_source
C C 0.0033 0.0016 'International Tables Vol C Tables 4.2.6.8 and 6.1.1.4'
H H 0.0000 0.0000 'International Tables Vol C Tables 4.2.6.8 and 6.1.1.4'
N N 0.0061 0.0033 'International Tables Vol C Tables 4.2.6.8 and 6.1.1.4'
O O 0.0106 0.0060 'International Tables Vol C Tables 4.2.6.8 and 6.1.1.4'
Cu Cu 0.3201 1.2651 'International Tables Vol C Tables 4.2.6.8 and 6.1.1.4'
Sr Sr -1.5307 3.2498 'International Tables Vol C Tables 4.2.6.8 and 6.1.1.4'

loop_
_geom_angle_atom_site_label_1
_geom_angle_atom_site_label_2
_geom_angle_atom_site_label_3
_geom_angle
_geom_angle_site_symmetry_1
_geom_angle_site_symmetry_3
O8 Sr1 O9 74.3(4) 2_655 4_565
O8 Sr1 O2 140.3(3) 2_655 .
O9 Sr1 O2 76.6(3) 4_565 .
O8 Sr1 O4 80.1(3) 2_655 4_565
O9 Sr1 O4 94.7(4) 4_565 4_565
O2 Sr1 O4 129.0(3) . 4_565
O8 Sr1 O6 141.3(3) 2_655 3_756
O9 Sr1 O6 135.0(4) 4_565 3_756
O2 Sr1 O6 78.1(3) . 3_756
O4 Sr1 O6 73.7(3) 4_565 3_756
O8 Sr1 O10 87.3(3) 2_655 .
O9 Sr1 O10 104.5(4) 4_565 .
O2 Sr1 O10 74.5(3) . .
O4 Sr1 O10 153.2(3) 4_565 .
O6 Sr1 O10 103.7(3) 3_756 .
O8 Sr1 O11 72.3(3) 2_655 4_665
O9 Sr1 O11 146.6(4) 4_565 4_665
O2 Sr1 O11 131.5(3) . 4_665
O4 Sr1 O11 80.6(3) 4_565 4_665
O6 Sr1 O11 75.7(3) 3_756 4_665
O10 Sr1 O11 73.1(3) . 4_665
O1 Cu1 N1 83.4(4) . .
O1 Cu1 O5 168.5(4) . .
N1 Cu1 O5 97.5(4) . .
O1 Cu1 N2 94.6(4) . .
N1 Cu1 N2 171.8(4) . .
O5 Cu1 N2 82.9(4) . .
O1 Cu1 O7 103.5(3) . 3_656
N1 Cu1 O7 92.7(4) . 3_656
O5 Cu1 O7 87.9(3) . 3_656
N2 Cu1 O7 95.6(4) . 3_656
C11 C10 C9 117.9(12) . .
C14 O7 Cu1 117.6(8) . 3_656
C8 O5 Cu1 114.3(8) . .
C6 O2 Sr1 144.7(8) . .
C7 O4 Sr1 138.5(8) . 4_666
C8 O6 Sr1 146.9(8) . 3_756
C6 O1 Cu1 115.7(8) . .
C14 O8 Sr1 140.9(8) . 2_645
N2 C13 C12 121.8(11) . .
C3 C4 C5 119.1(11) . .
O2 C6 O1 125.6(11) . .
O2 C6 C5 120.2(11) . .
O1 C6 C5 114.2(10) . .
C3 C2 C1 117.9(11) . .
C3 C2 C7 122.4(11) . .
C1 C2 C7 119.7(11) . .
C1 N1 C5 118.3(11) . .
C1 N1 Cu1 129.2(9) . .
C5 N1 Cu1 112.3(8) . .
C13 C12 C11 119.1(11) . .
C13 C12 C14 120.3(11) . .
C11 C12 C14 120.4(11) . .
O8 C14 O7 126.4(12) . .
O8 C14 C12 116.4(11) . .
O7 C14 C12 117.1(11) . .
C4 C3 C2 120.0(12) . .
C9 N2 C13 119.3(11) . .
C9 N2 Cu1 110.3(8) . .
C13 N2 Cu1 129.2(9) . .
N2 C9 C10 122.0(11) . .
N2 C9 C8 115.0(11) . .
C10 C9 C8 123.1(11) . .
O3 C7 O4 125.8(12) . .
O3 C7 C2 117.0(11) . .
O4 C7 C2 117.1(11) . .
C10 C11 C12 119.7(12) . .
N1 C5 C4 122.0(11) . .
N1 C5 C6 114.3(10) . .
C4 C5 C6 123.7(11) . .
N1 C1 C2 122.8(12) . .
O6 C8 O5 126.1(13) . .
O6 C8 C9 118.8(11) . .
O5 C8 C9 115.1(11) . .

loop_
_geom_bond_atom_site_label_1
_geom_bond_atom_site_label_2
_geom_bond_distance
_geom_bond_site_symmetry_2
Sr1 O8 2.506(8) 2_655
Sr1 O9 2.522(13) 4_565
Sr1 O2 2.533(9) .
Sr1 O4 2.538(9) 4_565
Sr1 O6 2.563(9) 3_756
Sr1 O10 2.609(10) .
Sr1 O11 2.641(9) 4_665
Cu1 O1 1.941(8) .
Cu1 N1 1.957(10) .
Cu1 O5 1.977(9) .
Cu1 N2 1.980(10) .
Cu1 O7 2.307(9) 3_656
C10 C11 1.370(19) .
C10 C9 1.411(18) .
O7 C14 1.252(15) .
O7 Cu1 2.307(9) 3_656
O5 C8 1.259(16) .
O2 C6 1.222(15) .
O4 C7 1.254(15) .
O4 Sr1 2.538(9) 4_666
O3 C7 1.240(16) .
O6 C8 1.236(16) .
O6 Sr1 2.563(9) 3_756
O1 C6 1.282(15) .
O8 C14 1.243(15) .
O8 Sr1 2.506(8) 2_645
C13 N2 1.344(17) .
C13 C12 1.374(17) .
C4 C3 1.380(17) .
C4 C5 1.384(17) .
C6 C5 1.512(17) .
C2 C3 1.381(18) .
C2 C1 1.392(18) .
C2 C7 1.504(18) .
N1 C1 1.349(16) .
N1 C5 1.350(16) .
C12 C11 1.399(17) .
C12 C14 1.520(17) .
O11 Sr1 2.641(9) 4_566
O9 Sr1 2.522(13) 4_666
N2 C9 1.342(16) .
C9 C8 1.512(19) .
